data_4065579
loop_
_publ_author_name
'Liu, Bo'
'Liu, Bin'
'Zhou, Yongbo'
'Chen, Wanzhi'

_publ_section_title
;
 Copper(II) Hydroxide Complexes of N-Heterocyclic Carbenes and Catalytic
 Oxidative Amination of Arylboronic Acids
;
_journal_issue 6
_journal_name_full Organometallics
_journal_page_first 1457
_journal_paper_doi 10.1021/om100009u
_journal_volume 29
_journal_year 2010
_chemical_formula_sum 'C116 H124 Ag12 F48 N44 O2 P8'
_chemical_formula_weight 4620.79
_chemical_name_systematic
; 
 ? 
;
_space_group_IT_number 2
_symmetry_cell_setting triclinic
_symmetry_space_group_name_Hall '-P 1'
_symmetry_space_group_name_H-M 'P -1'
_atom_sites_solution_hydrogens geom
_atom_sites_solution_primary direct
_atom_sites_solution_secondary difmap
_audit_creation_method SHELXL-97
_cell_angle_alpha 84.220(4)
_cell_angle_beta 89.721(5)
_cell_angle_gamma 89.160(4)
_cell_formula_units_Z 1
_cell_length_a 13.943(5)
_cell_length_b 14.111(5)
_cell_length_c 23.283(8)
_cell_measurement_temperature 293(2)
_cell_volume 4557(3)
_computing_cell_refinement 'Bruker SMART'
_computing_data_collection 'Bruker SMART'
_computing_data_reduction 'Bruker SAINT'
_computing_molecular_graphics 'Bruker SHELXTL'
_computing_publication_material 'Bruker SHELXTL'
_computing_structure_refinement 'SHELXL-97 (Sheldrick, 1997)'
_computing_structure_solution 'SHELXS-97 (Sheldrick, 1990)'
_diffrn_ambient_temperature 293(2)
_diffrn_measured_fraction_theta_full 0.973
_diffrn_measured_fraction_theta_max 0.973
_diffrn_measurement_device_type 'CCD area detector'
_diffrn_measurement_method 'phi and omega scans'
_diffrn_radiation_monochromator graphite
_diffrn_radiation_source 'fine-focus sealed tube'
_diffrn_radiation_type MoK\a
_diffrn_radiation_wavelength 0.71073
_diffrn_reflns_av_R_equivalents 0.0354
_diffrn_reflns_av_sigmaI/netI 0.0979
_diffrn_reflns_limit_h_max 16
_diffrn_reflns_limit_h_min -16
_diffrn_reflns_limit_k_max 16
_diffrn_reflns_limit_k_min -16
_diffrn_reflns_limit_l_max 27
_diffrn_reflns_limit_l_min -22
_diffrn_reflns_number 23478
_diffrn_reflns_theta_full 25.01
_diffrn_reflns_theta_max 25.01
_diffrn_reflns_theta_min 1.62
_exptl_absorpt_coefficient_mu 1.431
_exptl_absorpt_correction_T_max 0.7727
_exptl_absorpt_correction_T_min 0.6418
_exptl_absorpt_correction_type multi-scan
_exptl_absorpt_process_details sadabs
_exptl_crystal_colour colorless
_exptl_crystal_density_diffrn 1.684
_exptl_crystal_density_method 'not measured'
_exptl_crystal_description prism
_exptl_crystal_F_000 2260
_exptl_crystal_size_max 0.34
_exptl_crystal_size_mid 0.23
_exptl_crystal_size_min 0.19
_refine_diff_density_max 3.584
_refine_diff_density_min -0.987
_refine_diff_density_rms 0.182
_refine_ls_extinction_method none
_refine_ls_goodness_of_fit_ref 0.886
_refine_ls_hydrogen_treatment constr
_refine_ls_matrix_type full
_refine_ls_number_parameters 1090
_refine_ls_number_reflns 15651
_refine_ls_number_restraints 852
_refine_ls_restrained_S_all 0.903
_refine_ls_R_factor_all 0.1353
_refine_ls_R_factor_gt 0.0768
_refine_ls_shift/su_max 0.001
_refine_ls_shift/su_mean 0.000
_refine_ls_structure_factor_coef Fsqd
_refine_ls_weighting_details 'calc w=1/[\s^2^(Fo^2^)+(0.1500P)^2^+0.7451P] where P=(Fo^2^+2Fc^2^)/3'
_refine_ls_weighting_scheme calc
_refine_ls_wR_factor_gt 0.1981
_refine_ls_wR_factor_ref 0.2263
_reflns_number_gt 8627
_reflns_number_total 15651
_reflns_threshold_expression >2sigma(I)
_cod_data_source_file om100009u_si_001.cif
_cod_data_source_block 060730d
_cod_original_sg_symbol_H-M P-1
_cod_database_code 4065579

loop_
_symmetry_equiv_pos_as_xyz
'x, y, z'
'-x, -y, -z'

loop_
_atom_site_label
_atom_site_type_symbol
_atom_site_fract_x
_atom_site_fract_y
_atom_site_fract_z
_atom_site_U_iso_or_equiv
_atom_site_adp_type
_atom_site_occupancy
_atom_site_symmetry_multiplicity
_atom_site_calc_flag
_atom_site_refinement_flags
Ag1 Ag 0.84352(6) 1.02967(5) 0.89426(4) 0.0494(2) Uani 1 1 d .
Ag2 Ag 0.88896(6) 1.13061(6) 0.98951(4) 0.0515(2) Uani 1 1 d .
Ag3 Ag 0.86780(6) 0.89251(6) 0.98784(4) 0.0493(2) Uani 1 1 d .
Ag4 Ag 0.66237(6) 0.63640(6) 0.43403(3) 0.0510(2) Uani 1 1 d .
Ag5 Ag 0.60677(6) 0.44577(6) 0.42987(4) 0.0526(3) Uani 1 1 d .
Ag6 Ag 0.63608(6) 0.56344(6) 0.54835(4) 0.0516(2) Uani 1 1 d .
P1 P 0.4086(3) 0.4817(2) 0.15547(17) 0.0697(10) Uani 1 1 d U
P2 P 0.8985(3) 0.4737(3) 0.16146(15) 0.0678(9) Uani 1 1 d U
P3 P 0.4044(3) 0.9956(3) 0.6245(2) 0.0896(12) Uani 1 1 d DU
P4 P 0.9164(3) 0.9356(3) 0.6867(2) 0.0928(13) Uani 1 1 d DU
O1 O 0.8660(12) 0.4021(12) 0.5013(7) 0.178(6) Uani 1 1 d U
H63 H 0.8586 0.3633 0.5313 0.214 Uiso 1 1 d R
H64 H 0.9140 0.4360 0.5076 0.214 Uiso 1 1 d R
N1 N 1.0790(6) 0.9591(6) 0.9317(3) 0.046(2) Uani 1 1 d .
N2 N 1.0855(6) 1.0547(6) 0.9325(4) 0.047(2) Uani 1 1 d .
N3 N 0.9409(5) 1.2339(6) 0.8702(4) 0.041(2) Uani 1 1 d .
N4 N 0.7903(6) 1.2409(6) 0.8809(4) 0.053(2) Uani 1 1 d .
N5 N 0.7060(7) 1.0809(7) 0.8374(4) 0.062(3) Uani 1 1 d .
N6 N 0.9186(6) 0.8241(6) 0.8673(4) 0.050(2) Uani 1 1 d .
N7 N 0.7688(7) 0.8200(6) 0.8866(4) 0.054(3) Uani 1 1 d .
N8 N 0.7275(7) 0.7876(8) 1.0088(5) 0.077(3) Uani 1 1 d .
N9 N 0.4278(6) 0.6304(5) 0.4858(4) 0.049(2) Uani 1 1 d .
N10 N 0.4155(6) 0.5806(6) 0.4397(3) 0.047(2) Uani 1 1 d .
N11 N 0.5587(6) 0.5802(6) 0.3202(4) 0.046(2) Uani 1 1 d .
N12 N 0.7098(6) 0.5515(6) 0.3206(4) 0.051(2) Uani 1 1 d .
N13 N 0.8005(7) 0.6940(7) 0.3805(4) 0.059(3) Uani 1 1 d .
N14 N 0.5994(7) 0.7802(6) 0.5224(4) 0.055(2) Uani 1 1 d .
N15 N 0.7477(8) 0.7454(7) 0.5349(4) 0.063(3) Uani 1 1 d .
N16 N 0.7800(8) 0.5738(9) 0.6142(5) 0.079(3) Uani 1 1 d .
N17 N 0.7632(14) 0.2476(13) 0.0361(8) 0.140(6) Uani 1 1 d DU
N18 N 0.7213(14) 0.3171(13) 0.3931(9) 0.150(6) Uani 1 1 d DU
N19 N 0.640(2) 1.032(2) -0.0143(10) 0.119(9) Uani 0.50 1 d PDU
N20 N 0.0259(13) 0.2868(10) 0.0083(6) 0.113(5) Uani 1 1 d DU
N21 N 0.4637(12) 0.3515(10) 0.3618(6) 0.113(4) Uani 1 1 d DU
N22 N 0.771(2) 0.974(3) 0.2416(14) 0.135(10) Uani 0.50 1 d PDU
N23 N 0.545(3) 0.188(2) 0.1645(17) 0.144(10) Uani 0.50 1 d PDU
N24 N 0.042(3) 0.814(2) 0.5140(16) 0.147(11) Uani 0.50 1 d PDU
F1 F 0.2993(9) 0.4714(9) 0.1648(7) 0.167(4) Uani 1 1 d U
F2 F 0.5177(8) 0.4914(9) 0.1482(6) 0.152(4) Uani 1 1 d U
F3 F 0.4095(9) 0.3764(7) 0.1504(6) 0.148(4) Uani 1 1 d U
F4 F 0.3702(12) 0.5229(11) 0.1001(7) 0.199(5) Uani 1 1 d U
F5 F 0.4364(11) 0.4480(9) 0.2221(6) 0.169(4) Uani 1 1 d U
F6 F 0.4045(9) 0.5832(8) 0.1752(6) 0.152(4) Uani 1 1 d U
F7 F 0.7888(7) 0.4864(9) 0.1543(5) 0.137(3) Uani 1 1 d U
F8 F 1.0104(7) 0.4621(7) 0.1696(5) 0.124(3) Uani 1 1 d U
F9 F 0.8836(10) 0.4011(10) 0.2114(6) 0.176(5) Uani 1 1 d U
F10 F 0.8988(8) 0.4053(9) 0.1128(5) 0.146(4) Uani 1 1 d U
F11 F 0.9203(9) 0.5525(9) 0.1099(5) 0.151(4) Uani 1 1 d U
F12 F 0.9016(7) 0.5542(9) 0.2044(5) 0.132(3) Uani 1 1 d U
F13 F 0.2942(8) 0.9856(11) 0.6361(7) 0.185(5) Uani 1 1 d DU
F14 F 0.5122(9) 1.0185(12) 0.6158(8) 0.212(5) Uani 1 1 d DU
F15 F 0.3976(12) 0.9454(12) 0.5689(7) 0.239(6) Uani 1 1 d DU
F16 F 0.4447(15) 0.9049(11) 0.6568(8) 0.273(7) Uani 1 1 d DU
F17 F 0.4149(11) 1.0552(11) 0.6764(6) 0.208(5) Uani 1 1 d DU
F18 F 0.3650(12) 1.0904(10) 0.5895(7) 0.220(6) Uani 1 1 d DU
F19 F 0.8065(9) 0.9242(11) 0.6748(6) 0.193(5) Uani 1 1 d DU
F20 F 1.0227(8) 0.9577(11) 0.6955(7) 0.188(5) Uani 1 1 d DU
F21 F 0.8886(9) 0.9671(12) 0.7470(5) 0.208(5) Uani 1 1 d DU
F22 F 0.9109(10) 1.0352(9) 0.6595(7) 0.223(6) Uani 1 1 d DU
F23 F 0.9444(12) 0.8895(11) 0.6306(6) 0.208(5) Uani 1 1 d DU
F24 F 0.9480(13) 0.8370(10) 0.7219(7) 0.230(6) Uani 1 1 d DU
C1 C 1.0422(7) 0.9437(7) 0.8797(4) 0.043(2) Uani 1 1 d .
C2 C 1.0240(8) 1.0320(7) 0.8494(4) 0.045(3) Uani 1 1 d .
H2 H 0.9969 1.0440 0.8129 0.055 Uiso 1 1 calc R
C3 C 1.0536(7) 1.0960(7) 0.8838(4) 0.040(2) Uani 1 1 d .
C4 C 1.0438(8) 1.2052(7) 0.8750(5) 0.049(3) Uani 1 1 d .
H4A H 1.0724 1.2325 0.9074 0.059 Uiso 1 1 calc R
H4B H 1.0776 1.2292 0.8402 0.059 Uiso 1 1 calc R
C5 C 0.8684(8) 1.1927(7) 0.9003(5) 0.049(3) Uani 1 1 d .
C6 C 0.8133(9) 1.3131(8) 0.8419(6) 0.069(4) Uani 1 1 d .
H6 H 0.7707 1.3579 0.8239 0.083 Uiso 1 1 calc R
C7 C 0.9080(9) 1.3098(8) 0.8333(5) 0.062(3) Uani 1 1 d .
H7 H 0.9441 1.3501 0.8078 0.074 Uiso 1 1 calc R
C8 C 0.6925(8) 1.2131(8) 0.8939(6) 0.059(3) Uani 1 1 d .
H8A H 0.6526 1.2697 0.8954 0.071 Uiso 1 1 calc R
H8B H 0.6901 1.1766 0.9315 0.071 Uiso 1 1 calc R
C9 C 0.6541(8) 1.1540(9) 0.8487(5) 0.058(3) Uani 1 1 d .
C10 C 0.5670(10) 1.1785(11) 0.8227(7) 0.089(5) Uani 1 1 d .
H10 H 0.5304 1.2290 0.8339 0.107 Uiso 1 1 calc R
C11 C 0.5360(12) 1.1259(13) 0.7796(8) 0.107(6) Uani 1 1 d .
H11 H 0.4802 1.1428 0.7591 0.128 Uiso 1 1 calc R
C12 C 0.5912(12) 1.0461(13) 0.7678(7) 0.103(6) Uani 1 1 d .
H12 H 0.5693 1.0063 0.7413 0.123 Uiso 1 1 calc R
C13 C 0.6756(11) 1.0270(12) 0.7946(7) 0.095(5) Uani 1 1 d .
H13 H 0.7140 0.9770 0.7843 0.113 Uiso 1 1 calc R
C14 C 1.0207(8) 0.8470(8) 0.8654(5) 0.056(3) Uani 1 1 d .
H14A H 1.0450 0.8397 0.8269 0.068 Uiso 1 1 calc R
H14B H 1.0547 0.8013 0.8921 0.068 Uiso 1 1 calc R
C15 C 0.8472(8) 0.8712(7) 0.8961(5) 0.051(3) Uani 1 1 d .
C16 C 0.7881(10) 0.7491(9) 0.8538(5) 0.071(4) Uani 1 1 d .
H16 H 0.7439 0.7062 0.8422 0.086 Uiso 1 1 calc R
C17 C 0.8797(12) 0.7503(9) 0.8410(5) 0.075(4) Uani 1 1 d .
H17 H 0.9122 0.7094 0.8185 0.089 Uiso 1 1 calc R
C18 C 0.6748(9) 0.8383(9) 0.9126(6) 0.071(4) Uani 1 1 d .
H18A H 0.6245 0.8243 0.8863 0.086 Uiso 1 1 calc R
H18B H 0.6693 0.9053 0.9186 0.086 Uiso 1 1 calc R
C19 C 0.6612(9) 0.7790(8) 0.9695(6) 0.060(3) Uani 1 1 d .
C20 C 0.5780(10) 0.7249(10) 0.9799(6) 0.081(4) Uani 1 1 d .
H20 H 0.5299 0.7242 0.9524 0.097 Uiso 1 1 calc R
C21 C 0.5711(13) 0.6724(12) 1.0337(8) 0.107(6) Uani 1 1 d .
H21 H 0.5185 0.6334 1.0416 0.129 Uiso 1 1 calc R
C22 C 0.6373(11) 0.6763(11) 1.0740(7) 0.087(5) Uani 1 1 d .
H22 H 0.6326 0.6398 1.1094 0.104 Uiso 1 1 calc R
C23 C 0.7137(10) 0.7365(12) 1.0616(6) 0.084(5) Uani 1 1 d .
H23 H 0.7582 0.7427 1.0905 0.101 Uiso 1 1 calc R
C24 C 0.4681(7) 0.7098(7) 0.4687(5) 0.047(3) Uani 1 1 d .
C25 C 0.4869(7) 0.7170(7) 0.4100(4) 0.044(2) Uani 1 1 d .
H25 H 0.5160 0.7662 0.3870 0.053 Uiso 1 1 calc R
C26 C 0.4512(7) 0.6321(7) 0.3945(5) 0.046(3) Uani 1 1 d .
C27 C 0.4594(8) 0.5912(8) 0.3363(4) 0.047(3) Uani 1 1 d .
H27A H 0.4285 0.5298 0.3387 0.056 Uiso 1 1 calc R
H27B H 0.4268 0.6334 0.3069 0.056 Uiso 1 1 calc R
C28 C 0.6300(7) 0.5508(8) 0.3550(4) 0.050(3) Uani 1 1 d .
C29 C 0.6872(10) 0.5776(10) 0.2658(5) 0.067(4) Uani 1 1 d .
H29 H 0.7291 0.5814 0.2345 0.081 Uiso 1 1 calc R
C30 C 0.5917(9) 0.5978(9) 0.2641(5) 0.063(3) Uani 1 1 d .
H30 H 0.5557 0.6193 0.2318 0.075 Uiso 1 1 calc R
C31 C 0.8106(8) 0.5386(9) 0.3417(5) 0.063(3) Uani 1 1 d .
H31A H 0.8494 0.5084 0.3139 0.076 Uiso 1 1 calc R
H31B H 0.8120 0.4982 0.3780 0.076 Uiso 1 1 calc R
C32 C 0.8509(8) 0.6367(10) 0.3502(5) 0.063(3) Uani 1 1 d .
C33 C 0.9341(10) 0.6671(12) 0.3217(7) 0.087(5) Uani 1 1 d .
H33 H 0.9660 0.6279 0.2978 0.105 Uiso 1 1 calc R
C34 C 0.9675(13) 0.7521(13) 0.3287(8) 0.102(5) Uani 1 1 d U
H34 H 1.0241 0.7732 0.3108 0.122 Uiso 1 1 calc R
C35 C 0.9184(13) 0.8070(13) 0.3621(7) 0.108(6) Uani 1 1 d .
H35 H 0.9436 0.8654 0.3690 0.130 Uiso 1 1 calc R
C36 C 0.8346(11) 0.7812(10) 0.3858(6) 0.084(4) Uani 1 1 d .
H36 H 0.7996 0.8236 0.4061 0.101 Uiso 1 1 calc R
C37 C 0.4943(8) 0.7795(8) 0.5105(5) 0.054(3) Uani 1 1 d .
H37A H 0.4738 0.8429 0.4949 0.064 Uiso 1 1 calc R
H37B H 0.4601 0.7638 0.5465 0.064 Uiso 1 1 calc R
C38 C 0.6630(8) 0.7128(8) 0.5140(5) 0.048(3) Uani 1 1 d .
C39 C 0.7303(12) 0.8345(8) 0.5549(5) 0.075(4) Uani 1 1 d .
H39 H 0.7755 0.8712 0.5715 0.090 Uiso 1 1 calc R
C40 C 0.6421(11) 0.8565(8) 0.5466(5) 0.064(3) Uani 1 1 d .
H40 H 0.6117 0.9127 0.5550 0.076 Uiso 1 1 calc R
C41 C 0.8369(9) 0.6883(10) 0.5399(5) 0.070(4) Uani 1 1 d .
H41A H 0.8912 0.7300 0.5323 0.083 Uiso 1 1 calc R
H41B H 0.8373 0.6433 0.5111 0.083 Uiso 1 1 calc R
C42 C 0.8477(9) 0.6357(9) 0.5980(6) 0.064(3) Uani 1 1 d .
C43 C 0.9252(10) 0.6501(10) 0.6331(7) 0.083(4) Uani 1 1 d .
H43 H 0.9738 0.6907 0.6193 0.100 Uiso 1 1 calc R
C44 C 0.9308(12) 0.6052(11) 0.6877(7) 0.094(5) Uani 1 1 d .
H44 H 0.9804 0.6180 0.7122 0.112 Uiso 1 1 calc R
C45 C 0.8620(13) 0.5414(13) 0.7053(7) 0.102(5) Uani 1 1 d .
H45 H 0.8646 0.5079 0.7418 0.122 Uiso 1 1 calc R
C46 C 0.7867(10) 0.5271(12) 0.6672(8) 0.104(6) Uani 1 1 d .
H46 H 0.7396 0.4834 0.6792 0.124 Uiso 1 1 calc R
C47 C 0.7237(14) 0.3156(14) 0.0410(9) 0.114(6) Uani 1 1 d DU
C48 C 0.6693(14) 0.4035(14) 0.0462(10) 0.136(6) Uani 1 1 d DU
H48A H 0.6225 0.4123 0.0159 0.204 Uiso 1 1 calc R
H48B H 0.7121 0.4564 0.0431 0.204 Uiso 1 1 calc R
H48C H 0.6373 0.3995 0.0829 0.204 Uiso 1 1 calc R
C49 C 0.7694(16) 0.2720(15) 0.3671(11) 0.138(7) Uani 1 1 d DU
C50 C 0.8306(17) 0.2202(16) 0.3284(11) 0.175(8) Uani 1 1 d DU
H50A H 0.7918 0.1980 0.2987 0.263 Uiso 1 1 calc R
H50B H 0.8611 0.1668 0.3502 0.263 Uiso 1 1 calc R
H50C H 0.8787 0.2621 0.3112 0.263 Uiso 1 1 calc R
C51 C 0.632(2) 1.030(2) 0.0367(11) 0.105(9) Uani 0.50 1 d PDU
C52 C 0.639(3) 0.985(3) 0.0984(11) 0.132(10) Uani 0.50 1 d PDU
H52A H 0.5780 0.9603 0.1107 0.199 Uiso 0.50 1 calc PR
H52B H 0.6582 1.0324 0.1228 0.199 Uiso 0.50 1 calc PR
H52C H 0.6861 0.9343 0.1008 0.199 Uiso 0.50 1 calc PR
C53 C 0.0694(11) 0.3512(11) 0.0169(7) 0.085(4) Uani 1 1 d DU
C54 C 0.1180(15) 0.4378(13) 0.0305(8) 0.126(6) Uani 1 1 d DU
H54A H 0.0960 0.4910 0.0048 0.189 Uiso 1 1 calc R
H54B H 0.1860 0.4296 0.0260 0.189 Uiso 1 1 calc R
H54C H 0.1038 0.4493 0.0696 0.189 Uiso 1 1 calc R
C55 C 0.4253(14) 0.3039(10) 0.3325(7) 0.102(5) Uani 1 1 d DU
C56 C 0.3773(16) 0.2429(12) 0.2929(8) 0.129(6) Uani 1 1 d DU
H56A H 0.3197 0.2743 0.2779 0.193 Uiso 1 1 calc R
H56B H 0.3615 0.1829 0.3136 0.193 Uiso 1 1 calc R
H56C H 0.4197 0.2323 0.2615 0.193 Uiso 1 1 calc R
C57 C 0.757(2) 0.907(3) 0.2184(15) 0.121(11) Uani 0.50 1 d PDU
C58 C 0.744(2) 0.811(2) 0.2052(13) 0.103(9) Uani 0.50 1 d PDU
H58A H 0.7601 0.7683 0.2385 0.154 Uiso 0.50 1 calc PR
H58B H 0.7859 0.7990 0.1737 0.154 Uiso 0.50 1 calc PR
H58C H 0.6790 0.8028 0.1946 0.154 Uiso 0.50 1 calc PR
C59 C 0.598(3) 0.232(3) 0.1874(19) 0.129(10) Uani 0.50 1 d PDU
C60 C 0.644(3) 0.294(3) 0.2252(19) 0.150(8) Uani 0.50 1 d PDU
H60A H 0.6952 0.3281 0.2044 0.225 Uiso 0.50 1 calc PR
H60B H 0.6705 0.2565 0.2582 0.225 Uiso 0.50 1 calc PR
H60C H 0.5983 0.3391 0.2378 0.225 Uiso 0.50 1 calc PR
C61 C 0.087(3) 0.881(3) 0.5173(17) 0.130(11) Uani 0.50 1 d PDU
C62 C 0.144(4) 0.970(3) 0.522(2) 0.175(11) Uani 0.50 1 d PDU
H62A H 0.1079 1.0244 0.5062 0.262 Uiso 0.50 1 calc PR
H62B H 0.2031 0.9654 0.5007 0.262 Uiso 0.50 1 calc PR
H62C H 0.1582 0.9753 0.5617 0.262 Uiso 0.50 1 calc PR

loop_
_atom_site_aniso_label
_atom_site_aniso_U_11
_atom_site_aniso_U_22
_atom_site_aniso_U_33
_atom_site_aniso_U_23
_atom_site_aniso_U_13
_atom_site_aniso_U_12
Ag1 0.0503(5) 0.0392(4) 0.0582(5) -0.0013(4) -0.0066(4) -0.0036(4)
Ag2 0.0596(6) 0.0477(5) 0.0457(5) 0.0029(4) -0.0060(4) -0.0055(4)
Ag3 0.0561(5) 0.0469(5) 0.0456(5) -0.0067(4) -0.0074(4) -0.0090(4)
Ag4 0.0505(5) 0.0616(5) 0.0423(5) -0.0114(4) 0.0023(4) -0.0117(4)
Ag5 0.0592(6) 0.0549(5) 0.0432(5) -0.0009(4) 0.0013(4) -0.0112(4)
Ag6 0.0583(5) 0.0471(5) 0.0498(5) -0.0049(4) 0.0008(4) -0.0164(4)
P1 0.069(2) 0.0545(19) 0.085(3) -0.0023(18) -0.0046(19) -0.0128(17)
P2 0.068(2) 0.082(2) 0.055(2) -0.0128(18) -0.0051(17) -0.0011(18)
P3 0.097(3) 0.069(2) 0.105(3) -0.020(2) -0.002(3) -0.013(2)
P4 0.104(3) 0.095(3) 0.083(3) -0.024(2) -0.015(2) -0.024(3)
O1 0.170(10) 0.191(10) 0.173(10) -0.025(8) -0.007(8) 0.025(8)
N1 0.035(5) 0.069(6) 0.038(5) -0.023(4) -0.002(4) -0.004(4)
N2 0.053(5) 0.044(5) 0.042(5) 0.002(4) 0.002(4) -0.012(4)
N3 0.031(4) 0.043(5) 0.048(5) 0.008(4) -0.002(4) -0.006(4)
N4 0.050(6) 0.042(5) 0.066(6) 0.003(5) -0.011(5) -0.008(4)
N5 0.057(6) 0.066(6) 0.062(7) -0.006(5) -0.013(5) 0.007(5)
N6 0.053(6) 0.042(5) 0.055(6) -0.010(4) -0.001(4) -0.011(4)
N7 0.070(7) 0.058(6) 0.033(5) -0.002(4) 0.000(4) -0.038(5)
N8 0.043(6) 0.089(8) 0.097(9) 0.004(7) -0.016(6) -0.024(6)
N9 0.039(5) 0.031(4) 0.077(7) -0.009(4) -0.004(4) -0.004(4)
N10 0.053(5) 0.061(5) 0.025(4) 0.006(4) 0.003(4) -0.016(4)
N11 0.045(5) 0.054(5) 0.039(5) -0.008(4) 0.003(4) -0.011(4)
N12 0.053(6) 0.052(5) 0.049(6) -0.006(4) 0.007(4) -0.012(4)
N13 0.050(6) 0.069(6) 0.059(6) -0.017(5) 0.015(5) -0.017(5)
N14 0.080(7) 0.032(5) 0.056(6) -0.014(4) -0.002(5) -0.018(5)
N15 0.079(7) 0.059(6) 0.051(6) 0.002(5) -0.013(5) -0.034(6)
N16 0.058(7) 0.100(8) 0.076(8) 0.013(7) -0.007(6) -0.035(6)
N17 0.151(14) 0.141(13) 0.136(12) -0.062(11) 0.001(11) 0.014(11)
N18 0.155(15) 0.128(13) 0.171(15) -0.034(11) 0.056(12) -0.019(11)
N19 0.17(2) 0.095(17) 0.098(18) -0.031(16) 0.027(18) -0.010(16)
N20 0.172(14) 0.078(9) 0.090(10) -0.022(8) 0.017(9) 0.000(9)
N21 0.164(13) 0.090(9) 0.086(9) -0.011(8) 0.016(9) -0.014(9)
N22 0.112(19) 0.21(3) 0.093(19) -0.046(19) 0.031(16) 0.00(2)
N23 0.15(2) 0.101(18) 0.18(2) -0.015(18) -0.015(19) 0.033(16)
N24 0.15(2) 0.14(2) 0.16(2) -0.03(2) 0.016(19) -0.075(19)
F1 0.121(8) 0.149(9) 0.235(12) -0.032(9) 0.020(8) -0.016(7)
F2 0.117(7) 0.155(8) 0.188(9) -0.041(8) 0.028(7) -0.025(7)
F3 0.153(8) 0.095(6) 0.201(9) -0.039(7) -0.007(7) -0.015(6)
F4 0.221(12) 0.200(11) 0.170(10) 0.011(9) -0.050(10) -0.037(10)
F5 0.195(9) 0.153(8) 0.159(9) -0.006(8) -0.025(8) -0.028(8)
F6 0.148(7) 0.126(6) 0.185(8) -0.028(6) -0.045(6) 0.003(6)
F7 0.093(6) 0.179(8) 0.147(8) -0.049(7) -0.020(6) -0.003(6)
F8 0.087(6) 0.136(7) 0.153(8) -0.030(7) -0.031(6) 0.000(5)
F9 0.161(9) 0.196(9) 0.165(9) 0.022(8) -0.027(8) -0.063(8)
F10 0.139(8) 0.171(8) 0.145(8) -0.090(7) -0.013(6) -0.007(7)
F11 0.168(9) 0.157(9) 0.121(8) 0.025(7) 0.006(7) -0.002(8)
F12 0.099(6) 0.185(9) 0.124(7) -0.073(7) 0.023(6) -0.032(6)
F13 0.135(9) 0.221(11) 0.207(11) -0.061(10) 0.010(8) -0.046(8)
F14 0.144(10) 0.226(12) 0.278(13) -0.085(11) 0.049(10) -0.038(9)
F15 0.220(12) 0.276(13) 0.232(13) -0.089(12) 0.015(11) 0.002(11)
F16 0.252(14) 0.263(14) 0.287(14) 0.052(13) -0.025(12) 0.012(12)
F17 0.185(11) 0.267(13) 0.182(11) -0.069(11) 0.000(9) -0.023(10)
F18 0.210(12) 0.222(12) 0.226(13) -0.009(11) -0.011(11) -0.002(11)
F19 0.156(10) 0.231(11) 0.200(11) -0.050(10) -0.041(9) -0.056(9)
F20 0.139(9) 0.189(11) 0.241(12) -0.044(10) -0.026(9) -0.007(8)
F21 0.182(11) 0.270(13) 0.185(11) -0.084(11) -0.020(9) 0.012(10)
F22 0.164(11) 0.194(11) 0.302(14) 0.031(12) -0.023(11) -0.029(9)
F23 0.206(12) 0.245(12) 0.181(11) -0.061(10) -0.012(10) 0.015(10)
F24 0.219(12) 0.230(12) 0.232(13) 0.021(12) -0.009(11) 0.010(11)
C1 0.046(6) 0.050(6) 0.033(5) -0.005(5) 0.002(4) -0.015(5)
C2 0.057(7) 0.044(6) 0.036(6) -0.002(5) 0.011(5) -0.013(5)
C3 0.037(6) 0.038(5) 0.042(6) 0.011(5) 0.003(4) -0.009(4)
C4 0.054(7) 0.051(6) 0.042(6) 0.002(5) 0.004(5) -0.014(5)
C5 0.053(7) 0.036(5) 0.056(7) -0.001(5) -0.009(5) 0.000(5)
C6 0.054(8) 0.058(7) 0.088(10) 0.026(7) -0.016(7) 0.003(6)
C7 0.066(8) 0.049(7) 0.070(8) 0.002(6) -0.004(6) -0.004(6)
C8 0.044(7) 0.050(6) 0.084(9) -0.006(6) -0.008(6) 0.010(5)
C9 0.049(7) 0.060(7) 0.062(8) -0.001(6) -0.009(6) 0.001(6)
C10 0.060(9) 0.105(11) 0.103(12) -0.013(10) -0.029(8) 0.007(8)
C11 0.075(11) 0.107(13) 0.137(16) -0.009(12) -0.052(11) 0.005(10)
C12 0.098(12) 0.121(14) 0.089(12) -0.006(10) -0.060(10) -0.014(11)
C13 0.077(10) 0.109(12) 0.098(12) -0.014(10) -0.024(9) -0.001(9)
C14 0.071(8) 0.051(6) 0.051(7) -0.021(5) -0.002(6) -0.001(6)
C15 0.055(7) 0.042(6) 0.055(7) 0.000(5) -0.014(6) -0.011(5)
C16 0.088(10) 0.067(8) 0.062(8) -0.011(7) -0.022(7) -0.046(8)
C17 0.116(13) 0.057(8) 0.051(8) 0.000(6) -0.005(7) -0.041(8)
C18 0.056(8) 0.060(7) 0.097(10) 0.005(7) -0.022(7) -0.027(6)
C19 0.055(7) 0.055(7) 0.073(8) -0.012(6) -0.007(6) -0.012(6)
C20 0.077(10) 0.102(11) 0.065(9) -0.009(8) -0.005(7) -0.045(8)
C21 0.112(14) 0.109(13) 0.100(13) 0.005(11) 0.019(11) -0.054(11)
C22 0.079(10) 0.094(11) 0.085(11) 0.003(9) 0.002(8) -0.029(9)
C23 0.060(8) 0.138(13) 0.050(8) 0.015(8) 0.000(6) -0.023(9)
C24 0.039(6) 0.045(6) 0.059(7) -0.008(5) -0.008(5) -0.010(5)
C25 0.053(7) 0.037(5) 0.042(6) -0.001(5) 0.002(5) -0.010(5)
C26 0.045(6) 0.044(6) 0.047(6) 0.004(5) -0.004(5) -0.002(5)
C27 0.053(7) 0.060(7) 0.029(5) -0.006(5) -0.009(5) -0.007(5)
C28 0.041(6) 0.078(8) 0.031(6) -0.003(5) 0.006(5) -0.004(5)
C29 0.069(9) 0.102(10) 0.032(7) -0.011(6) 0.010(6) -0.014(7)
C30 0.070(9) 0.093(9) 0.028(6) -0.013(6) 0.005(5) -0.016(7)
C31 0.054(7) 0.089(9) 0.049(7) -0.012(6) 0.005(6) -0.013(7)
C32 0.037(6) 0.108(10) 0.045(7) -0.012(7) 0.005(5) -0.012(7)
C33 0.058(9) 0.117(12) 0.088(11) -0.014(9) 0.018(7) -0.026(8)
C34 0.095(9) 0.102(9) 0.109(9) -0.015(8) 0.014(7) -0.019(7)
C35 0.113(13) 0.110(13) 0.106(13) -0.024(11) 0.026(11) -0.078(11)
C36 0.104(12) 0.071(9) 0.077(10) 0.000(7) 0.012(8) -0.033(8)
C37 0.052(7) 0.051(6) 0.061(7) -0.023(6) 0.000(5) -0.002(5)
C38 0.045(6) 0.047(6) 0.053(7) -0.010(5) -0.002(5) -0.011(5)
C39 0.122(13) 0.050(7) 0.055(8) -0.001(6) -0.021(8) -0.046(8)
C40 0.083(10) 0.045(7) 0.064(8) -0.011(6) -0.014(7) -0.018(7)
C41 0.061(8) 0.090(9) 0.058(8) -0.007(7) -0.005(6) -0.023(7)
C42 0.064(8) 0.058(7) 0.073(9) -0.014(6) -0.015(7) -0.004(6)
C43 0.074(10) 0.078(9) 0.098(12) -0.011(8) -0.027(8) -0.013(7)
C44 0.104(12) 0.098(11) 0.078(11) -0.002(9) -0.034(9) -0.022(10)
C45 0.104(13) 0.115(13) 0.082(11) 0.008(10) -0.030(10) 0.009(11)
C46 0.061(9) 0.110(12) 0.131(15) 0.038(11) -0.023(10) -0.021(9)
C47 0.108(13) 0.136(15) 0.108(12) -0.062(12) -0.018(10) 0.001(11)
C48 0.104(12) 0.154(13) 0.161(13) -0.065(12) -0.001(11) 0.002(11)
C49 0.133(16) 0.116(14) 0.171(18) -0.041(13) 0.054(13) -0.027(12)
C50 0.146(16) 0.163(16) 0.212(18) 0.002(15) 0.044(14) -0.042(14)
C51 0.084(18) 0.16(2) 0.065(16) 0.041(17) 0.023(15) -0.031(17)
C52 0.15(2) 0.110(19) 0.133(19) -0.012(17) 0.039(18) 0.041(17)
C53 0.094(11) 0.086(11) 0.073(10) 0.002(9) 0.007(8) 0.021(9)
C54 0.149(16) 0.141(15) 0.092(12) -0.033(11) 0.005(11) -0.003(13)
C55 0.164(15) 0.063(9) 0.073(10) 0.022(8) -0.010(10) -0.027(9)
C56 0.184(15) 0.089(10) 0.113(12) -0.007(10) -0.008(12) -0.018(11)
C57 0.067(16) 0.22(3) 0.072(18) 0.00(2) 0.053(15) 0.03(2)
C58 0.075(16) 0.16(2) 0.063(16) 0.024(17) 0.034(13) -0.003(18)
C59 0.11(2) 0.10(2) 0.17(2) -0.011(19) -0.037(19) 0.022(17)
C60 0.130(15) 0.143(15) 0.178(15) -0.017(14) 0.004(14) -0.025(14)
C61 0.12(2) 0.17(3) 0.11(2) -0.05(2) -0.01(2) -0.03(2)
C62 0.17(2) 0.18(2) 0.18(2) -0.05(2) 0.00(2) -0.061(19)

loop_
_atom_type_symbol
_atom_type_description
_atom_type_scat_dispersion_real
_atom_type_scat_dispersion_imag
_atom_type_scat_source
C C 0.0033 0.0016 'International Tables Vol C Tables 4.2.6.8 and 6.1.1.4'
H H 0.0000 0.0000 'International Tables Vol C Tables 4.2.6.8 and 6.1.1.4'
N N 0.0061 0.0033 'International Tables Vol C Tables 4.2.6.8 and 6.1.1.4'
F F 0.0171 0.0103 'International Tables Vol C Tables 4.2.6.8 and 6.1.1.4'
Ag Ag -0.8971 1.1015 'International Tables Vol C Tables 4.2.6.8 and 6.1.1.4'
P P 0.1023 0.0942 'International Tables Vol C Tables 4.2.6.8 and 6.1.1.4'
O O 0.0106 0.0060 'International Tables Vol C Tables 4.2.6.8 and 6.1.1.4'

loop_
_geom_angle_atom_site_label_1
_geom_angle_atom_site_label_2
_geom_angle_atom_site_label_3
_geom_angle
_geom_angle_site_symmetry_1
_geom_angle_site_symmetry_3
C15 Ag1 C5 169.2(4) . .
C15 Ag1 N5 105.3(4) . .
C5 Ag1 N5 85.4(3) . .
C15 Ag1 Ag3 50.8(3) . .
C5 Ag1 Ag3 122.8(3) . .
N5 Ag1 Ag3 132.2(2) . .
C15 Ag1 Ag2 124.3(3) . .
C5 Ag1 Ag2 48.9(3) . .
N5 Ag1 Ag2 118.2(3) . .
Ag3 Ag1 Ag2 74.03(4) . .
N1 Ag2 C5 166.8(4) 2_777 .
N1 Ag2 Ag1 114.5(2) 2_777 .
C5 Ag2 Ag1 54.0(3) . .
N2 Ag3 C15 163.7(3) 2_777 .
N2 Ag3 N8 109.0(4) 2_777 .
C15 Ag3 N8 86.8(4) . .
N2 Ag3 Ag1 115.6(2) 2_777 .
C15 Ag3 Ag1 51.6(3) . .
N8 Ag3 Ag1 114.5(3) . .
C38 Ag4 C28 168.7(4) . .
C38 Ag4 N13 104.7(3) . .
C28 Ag4 N13 86.0(3) . .
C38 Ag4 Ag6 50.9(3) . .
C28 Ag4 Ag6 123.6(3) . .
N13 Ag4 Ag6 132.7(2) . .
C38 Ag4 Ag5 124.9(3) . .
C28 Ag4 Ag5 49.2(3) . .
N13 Ag4 Ag5 119.3(2) . .
Ag6 Ag4 Ag5 74.46(3) . .
N9 Ag5 C28 166.8(4) 2_666 .
N9 Ag5 Ag4 114.6(2) 2_666 .
C28 Ag5 Ag4 54.1(3) . .
N10 Ag6 C38 163.7(3) 2_666 .
N10 Ag6 N16 107.9(3) 2_666 .
C38 Ag6 N16 87.9(4) . .
N10 Ag6 Ag4 115.0(2) 2_666 .
C38 Ag6 Ag4 51.9(3) . .
N16 Ag6 Ag4 115.7(2) . .
F4 P1 F3 103.7(8) . .
F4 P1 F2 103.9(9) . .
F3 P1 F2 94.3(7) . .
F4 P1 F1 77.8(9) . .
F3 P1 F1 85.7(7) . .
F2 P1 F1 178.3(8) . .
F4 P1 F6 87.5(8) . .
F3 P1 F6 167.2(8) . .
F2 P1 F6 88.8(7) . .
F1 P1 F6 90.8(7) . .
F4 P1 F5 169.5(10) . .
F3 P1 F5 83.1(7) . .
F2 P1 F5 83.3(7) . .
F1 P1 F5 95.0(8) . .
F6 P1 F5 85.0(7) . .
F9 P2 F7 90.2(7) . .
F9 P2 F10 98.0(8) . .
F7 P2 F10 89.2(6) . .
F9 P2 F8 89.7(7) . .
F7 P2 F8 178.9(7) . .
F10 P2 F8 91.9(6) . .
F9 P2 F11 176.6(7) . .
F7 P2 F11 92.8(7) . .
F10 P2 F11 83.6(7) . .
F8 P2 F11 87.2(6) . .
F9 P2 F12 89.6(8) . .
F7 P2 F12 91.5(6) . .
F10 P2 F12 172.3(7) . .
F8 P2 F12 87.4(6) . .
F11 P2 F12 88.7(7) . .
F16 P3 F15 90.3(8) . .
F16 P3 F17 94.2(8) . .
F15 P3 F17 174.1(10) . .
F16 P3 F14 82.5(11) . .
F15 P3 F14 93.9(8) . .
F17 P3 F14 82.9(8) . .
F16 P3 F13 102.2(11) . .
F15 P3 F13 91.8(8) . .
F17 P3 F13 91.0(8) . .
F14 P3 F13 172.6(9) . .
F16 P3 F18 178.2(12) . .
F15 P3 F18 88.8(8) . .
F17 P3 F18 86.6(7) . .
F14 P3 F18 96.0(10) . .
F13 P3 F18 79.3(9) . .
F22 P4 F20 84.2(8) . .
F22 P4 F21 91.7(8) . .
F20 P4 F21 91.8(7) . .
F22 P4 F23 96.3(8) . .
F20 P4 F23 89.3(9) . .
F21 P4 F23 172.0(8) . .
F22 P4 F19 89.8(8) . .
F20 P4 F19 174.0(9) . .
F21 P4 F19 88.1(7) . .
F23 P4 F19 91.7(8) . .
F22 P4 F24 165.3(9) . .
F20 P4 F24 81.5(9) . .
F21 P4 F24 85.1(7) . .
F23 P4 F24 87.2(7) . .
F19 P4 F24 104.5(9) . .
H63 O1 H64 106.7 . .
C1 N1 N2 107.0(8) . .
C1 N1 Ag2 134.6(7) . 2_777
N2 N1 Ag2 118.0(6) . 2_777
C3 N2 N1 108.7(8) . .
C3 N2 Ag3 133.5(7) . 2_777
N1 N2 Ag3 117.6(6) . 2_777
C5 N3 C7 110.6(9) . .
C5 N3 C4 126.2(8) . .
C7 N3 C4 123.2(9) . .
C5 N4 C6 111.0(10) . .
C5 N4 C8 125.3(9) . .
C6 N4 C8 123.2(10) . .
C9 N5 C13 118.6(11) . .
C9 N5 Ag1 121.6(8) . .
C13 N5 Ag1 119.6(9) . .
C17 N6 C15 110.2(10) . .
C17 N6 C14 123.8(11) . .
C15 N6 C14 125.9(8) . .
C16 N7 C15 112.6(11) . .
C16 N7 C18 124.9(10) . .
C15 N7 C18 122.4(10) . .
C19 N8 C23 116.3(10) . .
C19 N8 Ag3 121.2(9) . .
C23 N8 Ag3 122.5(8) . .
C24 N9 N10 108.7(9) . .
C24 N9 Ag5 135.1(8) . 2_666
N10 N9 Ag5 115.6(5) . 2_666
C26 N10 N9 107.0(8) . .
C26 N10 Ag6 132.2(7) . 2_666
N9 N10 Ag6 120.2(6) . 2_666
C28 N11 C30 110.2(9) . .
C28 N11 C27 126.5(8) . .
C30 N11 C27 123.3(9) . .
C29 N12 C28 110.7(10) . .
C29 N12 C31 123.5(10) . .
C28 N12 C31 125.2(9) . .
C32 N13 C36 118.3(11) . .
C32 N13 Ag4 120.3(8) . .
C36 N13 Ag4 121.0(9) . .
C38 N14 C40 111.3(10) . .
C38 N14 C37 127.1(8) . .
C40 N14 C37 121.5(10) . .
C38 N15 C39 108.8(11) . .
C38 N15 C41 123.5(10) . .
C39 N15 C41 127.4(10) . .
C42 N16 C46 117.6(11) . .
C42 N16 Ag6 118.4(8) . .
C46 N16 Ag6 123.6(8) . .
N1 C1 C2 107.7(9) . .
N1 C1 C14 121.4(9) . .
C2 C1 C14 130.6(9) . .
C3 C2 C1 105.3(9) . .
C3 C2 H2 127.3 . .
C1 C2 H2 127.3 . .
N2 C3 C2 111.2(9) . .
N2 C3 C4 119.8(9) . .
C2 C3 C4 128.5(9) . .
N3 C4 C3 110.2(8) . .
N3 C4 H4A 109.6 . .
C3 C4 H4A 109.6 . .
N3 C4 H4B 109.6 . .
C3 C4 H4B 109.6 . .
H4A C4 H4B 108.1 . .
N4 C5 N3 105.0(9) . .
N4 C5 Ag2 124.7(9) . .
N3 C5 Ag2 120.8(7) . .
N4 C5 Ag1 108.5(7) . .
N3 C5 Ag1 118.0(8) . .
Ag2 C5 Ag1 77.1(3) . .
N4 C6 C7 108.1(10) . .
N4 C6 H6 126.0 . .
C7 C6 H6 126.0 . .
C6 C7 N3 105.3(10) . .
C6 C7 H7 127.4 . .
N3 C7 H7 127.4 . .
N4 C8 C9 110.9(10) . .
N4 C8 H8A 109.5 . .
C9 C8 H8A 109.5 . .
N4 C8 H8B 109.5 . .
C9 C8 H8B 109.5 . .
H8A C8 H8B 108.1 . .
N5 C9 C10 123.8(12) . .
N5 C9 C8 116.5(10) . .
C10 C9 C8 119.6(12) . .
C11 C10 C9 118.3(15) . .
C11 C10 H10 120.9 . .
C9 C10 H10 120.9 . .
C10 C11 C12 117.9(14) . .
C10 C11 H11 121.0 . .
C12 C11 H11 121.0 . .
C13 C12 C11 120.3(16) . .
C13 C12 H12 119.9 . .
C11 C12 H12 119.9 . .
C12 C13 N5 120.8(16) . .
C12 C13 H13 119.6 . .
N5 C13 H13 119.6 . .
N6 C14 C1 114.4(9) . .
N6 C14 H14A 108.7 . .
C1 C14 H14A 108.7 . .
N6 C14 H14B 108.7 . .
C1 C14 H14B 108.7 . .
H14A C14 H14B 107.6 . .
N7 C15 N6 101.9(9) . .
N7 C15 Ag3 113.5(8) . .
N6 C15 Ag3 119.1(7) . .
N7 C15 Ag1 122.8(8) . .
N6 C15 Ag1 121.4(7) . .
Ag3 C15 Ag1 77.7(4) . .
C17 C16 N7 108.5(10) . .
C17 C16 H16 125.8 . .
N7 C16 H16 125.8 . .
C16 C17 N6 106.8(13) . .
C16 C17 H17 126.6 . .
N6 C17 H17 126.6 . .
N7 C18 C19 111.8(10) . .
N7 C18 H18A 109.3 . .
C19 C18 H18A 109.3 . .
N7 C18 H18B 109.3 . .
C19 C18 H18B 109.3 . .
H18A C18 H18B 107.9 . .
N8 C19 C20 123.6(12) . .
N8 C19 C18 115.9(10) . .
C20 C19 C18 120.4(11) . .
C21 C20 C19 116.5(13) . .
C21 C20 H20 121.7 . .
C19 C20 H20 121.7 . .
C22 C21 C20 122.0(14) . .
C22 C21 H21 119.0 . .
C20 C21 H21 119.0 . .
C21 C22 C23 117.8(14) . .
C21 C22 H22 121.1 . .
C23 C22 H22 121.1 . .
N8 C23 C22 123.7(12) . .
N8 C23 H23 118.2 . .
C22 C23 H23 118.2 . .
N9 C24 C25 111.4(9) . .
N9 C24 C37 121.4(10) . .
C25 C24 C37 127.1(9) . .
C24 C25 C26 102.0(9) . .
C24 C25 H25 129.0 . .
C26 C25 H25 129.0 . .
N10 C26 C25 110.8(9) . .
N10 C26 C27 120.5(9) . .
C25 C26 C27 128.3(9) . .
N11 C27 C26 110.7(8) . .
N11 C27 H27A 109.5 . .
C26 C27 H27A 109.5 . .
N11 C27 H27B 109.5 . .
C26 C27 H27B 109.5 . .
H27A C27 H27B 108.1 . .
N11 C28 N12 105.5(9) . .
N11 C28 Ag5 121.1(7) . .
N12 C28 Ag5 123.6(8) . .
N11 C28 Ag4 118.6(8) . .
N12 C28 Ag4 108.6(7) . .
Ag5 C28 Ag4 76.6(3) . .
N12 C29 C30 107.3(10) . .
N12 C29 H29 126.3 . .
C30 C29 H29 126.3 . .
C29 C30 N11 106.2(10) . .
C29 C30 H30 126.9 . .
N11 C30 H30 126.9 . .
N12 C31 C32 108.6(10) . .
N12 C31 H31A 110.0 . .
C32 C31 H31A 110.0 . .
N12 C31 H31B 110.0 . .
C32 C31 H31B 110.0 . .
H31A C31 H31B 108.4 . .
N13 C32 C33 121.2(13) . .
N13 C32 C31 118.7(10) . .
C33 C32 C31 119.8(12) . .
C34 C33 C32 119.3(17) . .
C34 C33 H33 120.3 . .
C32 C33 H33 120.3 . .
C33 C34 C35 118.5(17) . .
C33 C34 H34 120.7 . .
C35 C34 H34 120.7 . .
C36 C35 C34 122.3(15) . .
C36 C35 H35 118.8 . .
C34 C35 H35 118.8 . .
C35 C36 N13 120.0(16) . .
C35 C36 H36 120.0 . .
N13 C36 H36 120.0 . .
N14 C37 C24 112.9(9) . .
N14 C37 H37A 109.0 . .
C24 C37 H37A 109.0 . .
N14 C37 H37B 109.0 . .
C24 C37 H37B 109.0 . .
H37A C37 H37B 107.8 . .
N14 C38 N15 104.3(9) . .
N14 C38 Ag6 120.0(7) . .
N15 C38 Ag6 111.6(7) . .
N14 C38 Ag4 121.8(7) . .
N15 C38 Ag4 120.6(8) . .
Ag6 C38 Ag4 77.2(3) . .
C40 C39 N15 108.3(11) . .
C40 C39 H39 125.8 . .
N15 C39 H39 125.8 . .
C39 C40 N14 107.2(12) . .
C39 C40 H40 126.4 . .
N14 C40 H40 126.4 . .
N15 C41 C42 112.0(11) . .
N15 C41 H41A 109.2 . .
C42 C41 H41A 109.2 . .
N15 C41 H41B 109.2 . .
C42 C41 H41B 109.2 . .
H41A C41 H41B 107.9 . .
N16 C42 C43 121.9(13) . .
N16 C42 C41 116.5(10) . .
C43 C42 C41 121.6(12) . .
C44 C43 C42 120.7(14) . .
C44 C43 H43 119.6 . .
C42 C43 H43 119.6 . .
C45 C44 C43 118.2(14) . .
C45 C44 H44 120.9 . .
C43 C44 H44 120.9 . .
C44 C45 C46 118.6(15) . .
C44 C45 H45 120.7 . .
C46 C45 H45 120.7 . .
N16 C46 C45 122.8(14) . .
N16 C46 H46 118.6 . .
C45 C46 H46 118.6 . .
N17 C47 C48 178(2) . .
C47 C48 H48A 109.5 . .
C47 C48 H48B 109.5 . .
H48A C48 H48B 109.5 . .
C47 C48 H48C 109.5 . .
H48A C48 H48C 109.5 . .
H48B C48 H48C 109.5 . .
N18 C49 C50 175(3) . .
C49 C50 H50A 109.5 . .
C49 C50 H50B 109.5 . .
H50A C50 H50B 109.5 . .
C49 C50 H50C 109.5 . .
H50A C50 H50C 109.5 . .
H50B C50 H50C 109.5 . .
N19 C51 C52 156(4) . .
C51 C52 H52A 109.5 . .
C51 C52 H52B 109.5 . .
H52A C52 H52B 109.5 . .
C51 C52 H52C 109.5 . .
H52A C52 H52C 109.5 . .
H52B C52 H52C 109.5 . .
N20 C53 C54 175(2) . .
C53 C54 H54A 109.5 . .
C53 C54 H54B 109.5 . .
H54A C54 H54B 109.5 . .
C53 C54 H54C 109.5 . .
H54A C54 H54C 109.5 . .
H54B C54 H54C 109.5 . .
N21 C55 C56 178(2) . .
C55 C56 H56A 109.5 . .
C55 C56 H56B 109.5 . .
H56A C56 H56B 109.5 . .
C55 C56 H56C 109.5 . .
H56A C56 H56C 109.5 . .
H56B C56 H56C 109.5 . .
N22 C57 C58 164(4) . .
C57 C58 H58A 109.5 . .
C57 C58 H58B 109.5 . .
H58A C58 H58B 109.5 . .
C57 C58 H58C 109.5 . .
H58A C58 H58C 109.5 . .
H58B C58 H58C 109.5 . .
N23 C59 C60 166(5) . .
C59 C60 H60A 109.5 . .
C59 C60 H60B 109.5 . .
H60A C60 H60B 109.5 . .
C59 C60 H60C 109.5 . .
H60A C60 H60C 109.5 . .
H60B C60 H60C 109.5 . .
N24 C61 C62 179(6) . .
C61 C62 H62A 109.5 . .
C61 C62 H62B 109.5 . .
H62A C62 H62B 109.5 . .
C61 C62 H62C 109.5 . .
H62A C62 H62C 109.5 . .
H62B C62 H62C 109.5 . .

loop_
_geom_bond_atom_site_label_1
_geom_bond_atom_site_label_2
_geom_bond_distance
_geom_bond_site_symmetry_2
Ag1 C15 2.231(10) .
Ag1 C5 2.350(10) .
Ag1 N5 2.397(9) .
Ag1 Ag3 2.7832(13) .
Ag1 Ag2 2.8328(14) .
Ag2 N1 2.166(9) 2_777
Ag2 C5 2.189(11) .
Ag3 N2 2.174(8) 2_777
Ag3 C15 2.206(11) .
Ag3 N8 2.488(9) .
Ag4 C38 2.244(11) .
Ag4 C28 2.350(11) .
Ag4 N13 2.395(9) .
Ag4 Ag6 2.7799(14) .
Ag4 Ag5 2.8215(15) .
Ag5 N9 2.196(9) 2_666
Ag5 C28 2.197(10) .
Ag6 N10 2.157(8) 2_666
Ag6 C38 2.214(10) .
Ag6 N16 2.547(10) .
P1 F4 1.461(14) .
P1 F3 1.502(11) .
P1 F2 1.536(12) .
P1 F1 1.545(12) .
P1 F6 1.546(12) .
P1 F5 1.624(14) .
P2 F9 1.486(13) .
P2 F7 1.545(10) .
P2 F10 1.561(10) .
P2 F8 1.577(10) .
P2 F11 1.584(11) .
P2 F12 1.589(10) .
P3 F16 1.518(13) .
P3 F15 1.542(12) .
P3 F17 1.548(12) .
P3 F14 1.550(12) .
P3 F13 1.564(11) .
P3 F18 1.588(13) .
P4 F22 1.482(12) .
P4 F20 1.537(11) .
P4 F21 1.562(11) .
P4 F23 1.562(12) .
P4 F19 1.572(11) .
P4 F24 1.600(13) .
O1 H63 0.8503 .
O1 H64 0.8500 .
N1 C1 1.355(12) .
N1 N2 1.356(12) .
N1 Ag2 2.166(9) 2_777
N2 C3 1.297(12) .
N2 Ag3 2.174(8) 2_777
N3 C5 1.334(13) .
N3 C7 1.378(13) .
N3 C4 1.487(13) .
N4 C5 1.332(13) .
N4 C6 1.336(14) .
N4 C8 1.447(14) .
N5 C9 1.299(15) .
N5 C13 1.383(17) .
N6 C17 1.378(14) .
N6 C15 1.396(15) .
N6 C14 1.464(14) .
N7 C16 1.341(16) .
N7 C15 1.351(12) .
N7 C18 1.473(17) .
N8 C19 1.320(14) .
N8 C23 1.374(16) .
N9 C24 1.287(12) .
N9 N10 1.353(12) .
N9 Ag5 2.196(9) 2_666
N10 C26 1.318(12) .
N10 Ag6 2.157(8) 2_666
N11 C28 1.323(13) .
N11 C30 1.381(13) .
N11 C27 1.442(13) .
N12 C29 1.330(14) .
N12 C28 1.367(13) .
N12 C31 1.493(14) .
N13 C32 1.319(15) .
N13 C36 1.344(15) .
N14 C38 1.319(14) .
N14 C40 1.406(13) .
N14 C37 1.493(14) .
N15 C38 1.382(13) .
N15 C39 1.402(16) .
N15 C41 1.471(17) .
N16 C42 1.322(15) .
N16 C46 1.342(18) .
N17 C47 1.115(15) .
N18 C49 1.133(16) .
N19 C51 1.190(17) .
N20 C53 1.134(14) .
N21 C55 1.145(14) .
N22 C57 1.145(19) .
N23 C59 1.139(19) .
N24 C61 1.152(16) .
C1 C2 1.389(14) .
C1 C14 1.473(13) .
C2 C3 1.338(13) .
C2 H2 0.9300 .
C3 C4 1.538(14) .
C4 H4A 0.9700 .
C4 H4B 0.9700 .
C6 C7 1.336(17) .
C6 H6 0.9300 .
C7 H7 0.9300 .
C8 C9 1.513(16) .
C8 H8A 0.9700 .
C8 H8B 0.9700 .
C9 C10 1.383(16) .
C10 C11 1.38(2) .
C10 H10 0.9300 .
C11 C12 1.40(2) .
C11 H11 0.9300 .
C12 C13 1.35(2) .
C12 H12 0.9300 .
C13 H13 0.9300 .
C14 H14A 0.9700 .
C14 H14B 0.9700 .
C16 C17 1.311(19) .
C16 H16 0.9300 .
C17 H17 0.9300 .
C18 C19 1.506(17) .
C18 H18A 0.9700 .
C18 H18B 0.9700 .
C19 C20 1.404(16) .
C20 C21 1.39(2) .
C20 H20 0.9300 .
C21 C22 1.32(2) .
C21 H21 0.9300 .
C22 C23 1.383(18) .
C22 H22 0.9300 .
C23 H23 0.9300 .
C24 C25 1.384(15) .
C24 C37 1.502(14) .
C25 C26 1.387(13) .
C25 H25 0.9300 .
C26 C27 1.528(14) .
C27 H27A 0.9700 .
C27 H27B 0.9700 .
C29 C30 1.358(17) .
C29 H29 0.9300 .
C30 H30 0.9300 .
C31 C32 1.533(17) .
C31 H31A 0.9700 .
C31 H31B 0.9700 .
C32 C33 1.385(16) .
C33 C34 1.32(2) .
C33 H33 0.9300 .
C34 C35 1.33(2) .
C34 H34 0.9300 .
C35 C36 1.33(2) .
C35 H35 0.9300 .
C36 H36 0.9300 .
C37 H37A 0.9700 .
C37 H37B 0.9700 .
C39 C40 1.276(19) .
C39 H39 0.9300 .
C40 H40 0.9300 .
C41 C42 1.482(17) .
C41 H41A 0.9700 .
C41 H41B 0.9700 .
C42 C43 1.388(16) .
C43 C44 1.36(2) .
C43 H43 0.9300 .
C44 C45 1.36(2) .
C44 H44 0.9300 .
C45 C46 1.41(2) .
C45 H45 0.9300 .
C46 H46 0.9300 .
C47 C48 1.459(16) .
C48 H48A 0.9600 .
C48 H48B 0.9600 .
C48 H48C 0.9600 .
C49 C50 1.477(17) .
C50 H50A 0.9600 .
C50 H50B 0.9600 .
C50 H50C 0.9600 .
C51 C52 1.511(17) .
C52 H52A 0.9600 .
C52 H52B 0.9600 .
C52 H52C 0.9600 .
C53 C54 1.469(15) .
C54 H54A 0.9600 .
C54 H54B 0.9600 .
C54 H54C 0.9600 .
C55 C56 1.492(15) .
C56 H56A 0.9600 .
C56 H56B 0.9600 .
C56 H56C 0.9600 .
C57 C58 1.430(19) .
C58 H58A 0.9600 .
C58 H58B 0.9600 .
C58 H58C 0.9600 .
C59 C60 1.467(19) .
C60 H60A 0.9600 .
C60 H60B 0.9600 .
C60 H60C 0.9600 .
C61 C62 1.502(16) .
C62 H62A 0.9600 .
C62 H62B 0.9600 .
C62 H62C 0.9600 .

loop_
_geom_torsion_atom_site_label_1
_geom_torsion_atom_site_label_2
_geom_torsion_atom_site_label_3
_geom_torsion_atom_site_label_4
_geom_torsion
_geom_torsion_site_symmetry_1
_geom_torsion_site_symmetry_4
C15 Ag1 Ag2 N1 -3.3(4) . 2_777
C5 Ag1 Ag2 N1 -172.6(4) . 2_777
N5 Ag1 Ag2 N1 133.4(4) . 2_777
Ag3 Ag1 Ag2 N1 3.7(2) . 2_777
C15 Ag1 Ag2 C5 169.3(5) . .
N5 Ag1 Ag2 C5 -54.0(5) . .
Ag3 Ag1 Ag2 C5 176.3(4) . .
C15 Ag1 Ag3 N2 168.0(5) . 2_777
C5 Ag1 Ag3 N2 -1.2(4) . 2_777
N5 Ag1 Ag3 N2 -118.4(4) . 2_777
Ag2 Ag1 Ag3 N2 -4.5(3) . 2_777
C5 Ag1 Ag3 C15 -169.2(5) . .
N5 Ag1 Ag3 C15 73.6(5) . .
Ag2 Ag1 Ag3 C15 -172.5(4) . .
C15 Ag1 Ag3 N8 -63.9(5) . .
C5 Ag1 Ag3 N8 126.9(5) . .
N5 Ag1 Ag3 N8 9.7(5) . .
Ag2 Ag1 Ag3 N8 123.6(3) . .
C38 Ag4 Ag5 N9 -4.3(4) . 2_666
C28 Ag4 Ag5 N9 -172.1(4) . 2_666
N13 Ag4 Ag5 N9 134.0(4) . 2_666
Ag6 Ag4 Ag5 N9 3.3(2) . 2_666
C38 Ag4 Ag5 C28 167.8(5) . .
N13 Ag4 Ag5 C28 -53.9(4) . .
Ag6 Ag4 Ag5 C28 175.4(3) . .
C38 Ag4 Ag6 N10 168.5(4) . 2_666
C28 Ag4 Ag6 N10 0.7(4) . 2_666
N13 Ag4 Ag6 N10 -119.3(4) . 2_666
Ag5 Ag4 Ag6 N10 -3.5(3) . 2_666
C28 Ag4 Ag6 C38 -167.8(5) . .
N13 Ag4 Ag6 C38 72.3(5) . .
Ag5 Ag4 Ag6 C38 -172.0(4) . .
C38 Ag4 Ag6 N16 -64.6(5) . .
C28 Ag4 Ag6 N16 127.6(5) . .
N13 Ag4 Ag6 N16 7.7(5) . .
Ag5 Ag4 Ag6 N16 123.4(3) . .
C1 N1 N2 C3 0.5(11) . .
Ag2 N1 N2 C3 -173.0(7) 2_777 .
C1 N1 N2 Ag3 175.6(6) . 2_777
Ag2 N1 N2 Ag3 2.1(9) 2_777 2_777
C15 Ag1 N5 C9 145.4(9) . .
C5 Ag1 N5 C9 -36.4(10) . .
Ag3 Ag1 N5 C9 95.0(9) . .
Ag2 Ag1 N5 C9 1.3(10) . .
C15 Ag1 N5 C13 -28.8(11) . .
C5 Ag1 N5 C13 149.5(11) . .
Ag3 Ag1 N5 C13 -79.1(11) . .
Ag2 Ag1 N5 C13 -172.9(9) . .
N2 Ag3 N8 C19 150.6(10) 2_777 .
C15 Ag3 N8 C19 -25.5(11) . .
Ag1 Ag3 N8 C19 19.2(12) . .
N2 Ag3 N8 C23 -28.6(12) 2_777 .
C15 Ag3 N8 C23 155.2(12) . .
Ag1 Ag3 N8 C23 -160.0(11) . .
C24 N9 N10 C26 1.1(11) . .
Ag5 N9 N10 C26 -171.9(7) 2_666 .
C24 N9 N10 Ag6 173.4(7) . 2_666
Ag5 N9 N10 Ag6 0.5(9) 2_666 2_666
C38 Ag4 N13 C32 144.5(9) . .
C28 Ag4 N13 C32 -39.0(9) . .
Ag6 Ag4 N13 C32 94.7(9) . .
Ag5 Ag4 N13 C32 -1.1(10) . .
C38 Ag4 N13 C36 -27.8(11) . .
C28 Ag4 N13 C36 148.7(10) . .
Ag6 Ag4 N13 C36 -77.7(11) . .
Ag5 Ag4 N13 C36 -173.5(9) . .
N10 Ag6 N16 C42 150.2(10) 2_666 .
C38 Ag6 N16 C42 -25.5(11) . .
Ag4 Ag6 N16 C42 19.8(12) . .
N10 Ag6 N16 C46 -36.7(14) 2_666 .
C38 Ag6 N16 C46 147.5(14) . .
Ag4 Ag6 N16 C46 -167.1(13) . .
N2 N1 C1 C2 -1.6(11) . .
Ag2 N1 C1 C2 170.4(7) 2_777 .
N2 N1 C1 C14 -176.7(9) . .
Ag2 N1 C1 C14 -4.8(16) 2_777 .
N1 C1 C2 C3 2.0(12) . .
C14 C1 C2 C3 176.5(11) . .
N1 N2 C3 C2 0.8(12) . .
Ag3 N2 C3 C2 -173.2(7) 2_777 .
N1 N2 C3 C4 174.3(8) . .
Ag3 N2 C3 C4 0.4(15) 2_777 .
C1 C2 C3 N2 -1.7(12) . .
C1 C2 C3 C4 -174.5(10) . .
C5 N3 C4 C3 38.3(13) . .
C7 N3 C4 C3 -142.6(10) . .
N2 C3 C4 N3 -112.9(10) . .
C2 C3 C4 N3 59.4(14) . .
C6 N4 C5 N3 -3.1(13) . .
C8 N4 C5 N3 169.6(10) . .
C6 N4 C5 Ag2 143.0(9) . .
C8 N4 C5 Ag2 -44.3(14) . .
C6 N4 C5 Ag1 -130.1(9) . .
C8 N4 C5 Ag1 42.6(13) . .
C7 N3 C5 N4 2.0(12) . .
C4 N3 C5 N4 -178.8(9) . .
C7 N3 C5 Ag2 -145.8(8) . .
C4 N3 C5 Ag2 33.4(13) . .
C7 N3 C5 Ag1 122.8(8) . .
C4 N3 C5 Ag1 -58.0(12) . .
N1 Ag2 C5 N4 134.6(14) 2_777 .
Ag1 Ag2 C5 N4 103.7(9) . .
N1 Ag2 C5 N3 -84.2(17) 2_777 .
Ag1 Ag2 C5 N3 -115.1(9) . .
N1 Ag2 C5 Ag1 30.9(16) 2_777 .
C15 Ag1 C5 N4 -177.5(19) . .
N5 Ag1 C5 N4 11.7(8) . .
Ag3 Ag1 C5 N4 -126.9(7) . .
Ag2 Ag1 C5 N4 -122.7(9) . .
C15 Ag1 C5 N3 63(3) . .
N5 Ag1 C5 N3 -107.4(8) . .
Ag3 Ag1 C5 N3 114.0(7) . .
Ag2 Ag1 C5 N3 118.3(9) . .
C15 Ag1 C5 Ag2 -55(2) . .
N5 Ag1 C5 Ag2 134.4(4) . .
Ag3 Ag1 C5 Ag2 -4.3(4) . .
C5 N4 C6 C7 3.1(15) . .
C8 N4 C6 C7 -169.7(11) . .
N4 C6 C7 N3 -1.8(14) . .
C5 N3 C7 C6 -0.1(13) . .
C4 N3 C7 C6 -179.4(10) . .
C5 N4 C8 C9 -92.2(13) . .
C6 N4 C8 C9 79.6(14) . .
C13 N5 C9 C10 4(2) . .
Ag1 N5 C9 C10 -170.6(11) . .
C13 N5 C9 C8 -177.4(12) . .
Ag1 N5 C9 C8 8.4(15) . .
N4 C8 C9 N5 52.1(14) . .
N4 C8 C9 C10 -128.9(12) . .
N5 C9 C10 C11 -4(2) . .
C8 C9 C10 C11 177.0(14) . .
C9 C10 C11 C12 5(3) . .
C10 C11 C12 C13 -5(3) . .
C11 C12 C13 N5 5(3) . .
C9 N5 C13 C12 -4(2) . .
Ag1 N5 C13 C12 170.2(13) . .
C17 N6 C14 C1 161.5(10) . .
C15 N6 C14 C1 -19.5(15) . .
N1 C1 C14 N6 104.0(12) . .
C2 C1 C14 N6 -69.9(15) . .
C16 N7 C15 N6 -1.4(12) . .
C18 N7 C15 N6 175.3(9) . .
C16 N7 C15 Ag3 -130.8(9) . .
C18 N7 C15 Ag3 45.9(12) . .
C16 N7 C15 Ag1 139.0(9) . .
C18 N7 C15 Ag1 -44.3(13) . .
C17 N6 C15 N7 1.8(11) . .
C14 N6 C15 N7 -177.3(10) . .
C17 N6 C15 Ag3 127.6(8) . .
C14 N6 C15 Ag3 -51.5(13) . .
C17 N6 C15 Ag1 -139.3(8) . .
C14 N6 C15 Ag1 41.6(14) . .
N2 Ag3 C15 N7 -162.5(11) 2_777 .
N8 Ag3 C15 N7 4.4(8) . .
Ag1 Ag3 C15 N7 -120.7(10) . .
N2 Ag3 C15 N6 77.5(16) 2_777 .
N8 Ag3 C15 N6 -115.6(8) . .
Ag1 Ag3 C15 N6 119.3(8) . .
N2 Ag3 C15 Ag1 -41.8(15) 2_777 .
N8 Ag3 C15 Ag1 125.1(4) . .
C5 Ag1 C15 N7 167.1(18) . .
N5 Ag1 C15 N7 -22.4(10) . .
Ag3 Ag1 C15 N7 110.2(10) . .
Ag2 Ag1 C15 N7 118.9(8) . .
C5 Ag1 C15 N6 -60(3) . .
N5 Ag1 C15 N6 110.7(8) . .
Ag3 Ag1 C15 N6 -116.8(9) . .
Ag2 Ag1 C15 N6 -108.1(8) . .
C5 Ag1 C15 Ag3 57(2) . .
N5 Ag1 C15 Ag3 -132.6(3) . .
Ag2 Ag1 C15 Ag3 8.7(4) . .
C15 N7 C16 C17 0.5(14) . .
C18 N7 C16 C17 -176.1(11) . .
N7 C16 C17 N6 0.7(14) . .
C15 N6 C17 C16 -1.6(13) . .
C14 N6 C17 C16 177.5(10) . .
C16 N7 C18 C19 84.7(13) . .
C15 N7 C18 C19 -91.6(12) . .
C23 N8 C19 C20 3(2) . .
Ag3 N8 C19 C20 -176.4(11) . .
C23 N8 C19 C18 177.6(13) . .
Ag3 N8 C19 C18 -1.7(16) . .
N7 C18 C19 N8 55.9(15) . .
N7 C18 C19 C20 -129.2(13) . .
N8 C19 C20 C21 -5(2) . .
C18 C19 C20 C21 -179.8(14) . .
C19 C20 C21 C22 3(3) . .
C20 C21 C22 C23 1(3) . .
C19 N8 C23 C22 2(2) . .
Ag3 N8 C23 C22 -178.7(13) . .
C21 C22 C23 N8 -4(3) . .
N10 N9 C24 C25 -1.2(12) . .
Ag5 N9 C24 C25 169.8(8) 2_666 .
N10 N9 C24 C37 -177.9(9) . .
Ag5 N9 C24 C37 -6.9(16) 2_666 .
N9 C24 C25 C26 0.9(12) . .
C37 C24 C25 C26 177.3(10) . .
N9 N10 C26 C25 -0.5(12) . .
Ag6 N10 C26 C25 -171.6(7) 2_666 .
N9 N10 C26 C27 172.8(9) . .
Ag6 N10 C26 C27 1.7(15) 2_666 .
C24 C25 C26 N10 -0.2(12) . .
C24 C25 C26 C27 -172.9(10) . .
C28 N11 C27 C26 39.4(14) . .
C30 N11 C27 C26 -142.1(10) . .
N10 C26 C27 N11 -114.1(11) . .
C25 C26 C27 N11 57.9(14) . .
C30 N11 C28 N12 1.1(12) . .
C27 N11 C28 N12 179.8(9) . .
C30 N11 C28 Ag5 -145.8(8) . .
C27 N11 C28 Ag5 32.9(14) . .
C30 N11 C28 Ag4 123.0(9) . .
C27 N11 C28 Ag4 -58.3(12) . .
C29 N12 C28 N11 -2.1(13) . .
C31 N12 C28 N11 169.8(10) . .
C29 N12 C28 Ag5 143.8(9) . .
C31 N12 C28 Ag5 -44.4(14) . .
C29 N12 C28 Ag4 -130.2(8) . .
C31 N12 C28 Ag4 41.7(12) . .
N9 Ag5 C28 N11 -82.4(17) 2_666 .
Ag4 Ag5 C28 N11 -115.5(10) . .
N9 Ag5 C28 N12 136.8(13) 2_666 .
Ag4 Ag5 C28 N12 103.7(9) . .
N9 Ag5 C28 Ag4 33.2(16) 2_666 .
C38 Ag4 C28 N11 56(2) . .
N13 Ag4 C28 N11 -106.6(8) . .
Ag6 Ag4 C28 N11 113.0(7) . .
Ag5 Ag4 C28 N11 118.3(9) . .
C38 Ag4 C28 N12 176.0(17) . .
N13 Ag4 C28 N12 13.7(8) . .
Ag6 Ag4 C28 N12 -126.7(7) . .
Ag5 Ag4 C28 N12 -121.4(9) . .
C38 Ag4 C28 Ag5 -63(2) . .
N13 Ag4 C28 Ag5 135.0(3) . .
Ag6 Ag4 C28 Ag5 -5.3(4) . .
C28 N12 C29 C30 2.2(14) . .
C31 N12 C29 C30 -169.8(10) . .
N12 C29 C30 N11 -1.4(14) . .
C28 N11 C30 C29 0.2(14) . .
C27 N11 C30 C29 -178.5(10) . .
C29 N12 C31 C32 80.6(13) . .
C28 N12 C31 C32 -90.2(13) . .
C36 N13 C32 C33 -3.7(18) . .
Ag4 N13 C32 C33 -176.2(10) . .
C36 N13 C32 C31 -177.5(11) . .
Ag4 N13 C32 C31 9.9(14) . .
N12 C31 C32 N13 50.6(14) . .
N12 C31 C32 C33 -123.4(13) . .
N13 C32 C33 C34 5(2) . .
C31 C32 C33 C34 179.2(14) . .
C32 C33 C34 C35 -2(3) . .
C33 C34 C35 C36 -4(3) . .
C34 C35 C36 N13 6(3) . .
C32 N13 C36 C35 -2(2) . .
Ag4 N13 C36 C35 170.8(12) . .
C38 N14 C37 C24 -19.8(16) . .
C40 N14 C37 C24 161.9(10) . .
N9 C24 C37 N14 104.7(12) . .
C25 C24 C37 N14 -71.4(14) . .
C40 N14 C38 N15 1.8(12) . .
C37 N14 C38 N15 -176.6(10) . .
C40 N14 C38 Ag6 127.6(8) . .
C37 N14 C38 Ag6 -50.8(14) . .
C40 N14 C38 Ag4 -139.1(8) . .
C37 N14 C38 Ag4 42.4(14) . .
C39 N15 C38 N14 -0.7(12) . .
C41 N15 C38 N14 173.4(10) . .
C39 N15 C38 Ag6 -131.7(8) . .
C41 N15 C38 Ag6 42.4(13) . .
C39 N15 C38 Ag4 140.8(8) . .
C41 N15 C38 Ag4 -45.1(13) . .
N10 Ag6 C38 N14 79.5(17) 2_666 .
N16 Ag6 C38 N14 -115.0(9) . .
Ag4 Ag6 C38 N14 119.5(9) . .
N10 Ag6 C38 N15 -158.2(11) 2_666 .
N16 Ag6 C38 N15 7.3(9) . .
Ag4 Ag6 C38 N15 -118.1(9) . .
N10 Ag6 C38 Ag4 -40.0(15) 2_666 .
N16 Ag6 C38 Ag4 125.4(4) . .
C28 Ag4 C38 N14 -53(2) . .
N13 Ag4 C38 N14 108.8(8) . .
Ag6 Ag4 C38 N14 -117.5(9) . .
Ag5 Ag4 C38 N14 -108.1(8) . .
C28 Ag4 C38 N15 172.2(17) . .
N13 Ag4 C38 N15 -26.0(9) . .
Ag6 Ag4 C38 N15 107.6(9) . .
Ag5 Ag4 C38 N15 117.1(8) . .
C28 Ag4 C38 Ag6 65(2) . .
N13 Ag4 C38 Ag6 -133.7(3) . .
Ag5 Ag4 C38 Ag6 9.5(4) . .
C38 N15 C39 C40 -0.8(14) . .
C41 N15 C39 C40 -174.6(11) . .
N15 C39 C40 N14 1.8(14) . .
C38 N14 C40 C39 -2.4(14) . .
C37 N14 C40 C39 176.2(11) . .
C38 N15 C41 C42 -93.3(13) . .
C39 N15 C41 C42 79.6(14) . .
C46 N16 C42 C43 2(2) . .
Ag6 N16 C42 C43 175.7(11) . .
C46 N16 C42 C41 -178.3(14) . .
Ag6 N16 C42 C41 -4.8(16) . .
N15 C41 C42 N16 60.4(15) . .
N15 C41 C42 C43 -120.1(14) . .
N16 C42 C43 C44 -5(2) . .
C41 C42 C43 C44 176.0(15) . .
C42 C43 C44 C45 4(3) . .
C43 C44 C45 C46 -2(3) . .
C42 N16 C46 C45 0(3) . .
Ag6 N16 C46 C45 -173.1(13) . .
C44 C45 C46 N16 0(3) . .

loop_
_platon_squeeze_void_nr
_platon_squeeze_void_average_x
_platon_squeeze_void_average_y
_platon_squeeze_void_average_z
_platon_squeeze_void_volume
_platon_squeeze_void_count_electrons
1 0.247 0.795 0.361 117.2 -7.2
2 0.753 0.205 0.639 117.2 -7.0
